data_1538566
loop_
_publ_author_name
'Jamieson, J.C.'

_publ_section_title
;
 Crystal structures at high pressures of metallic modifications of
 compounds of indium, gallium, and aluminium
;
_journal_name_full Science
_journal_page_first 845
_journal_page_last 847
_journal_volume 139
_journal_year 1963
_chemical_formula_sum 'In Sb'
_space_group_IT_number 141
_symmetry_space_group_name_Hall 'I 4bw 2bw -1bw'
_symmetry_space_group_name_H-M 'I 41/a m d :1'
_cell_angle_alpha 90
_cell_angle_beta 90
_cell_angle_gamma 90
_cell_formula_units_Z 2
_cell_length_a 5.537
_cell_length_b 5.537
_cell_length_c 2.97
_cell_volume 91.055
_citation_journal_id_ASTM SCIEAS
_cod_data_source_file Jamieson_SCIEAS_1963_276.cif
_cod_data_source_block In1Sb1
_cod_original_cell_volume 91.05537
_cod_original_sg_symbol_Hall '-I 4bd 2 (x+1/2,y+1/4,z+1/8)'
_cod_original_formula_sum 'In1 Sb1'
_cod_database_code 1538566

loop_
_symmetry_equiv_pos_as_xyz
x,y,z
-y,x+1/2,z+1/4
-x+1/2,-y+1/2,z+1/2
y+1/2,-x,z+3/4
x,-y+1/2,-z+1/4
y+1/2,x+1/2,-z+1/2
-x+1/2,y,-z+3/4
-y,-x,-z
-x,-y+1/2,-z+1/4
y,-x,-z
x-1/2,y,-z-1/4
-y-1/2,x+1/2,-z-1/2
-x,y,z
-y-1/2,-x,z-1/4
x-1/2,-y+1/2,z-1/2
y,x+1/2,z+1/4
x+1/2,y+1/2,z+1/2
-y+1/2,x+1,z+3/4
-x+1,-y+1,z+1
y+1,-x+1/2,z+5/4
x+1/2,-y+1,-z+3/4
y+1,x+1,-z+1
-x+1,y+1/2,-z+5/4
-y+1/2,-x+1/2,-z+1/2
-x+1/2,-y+1,-z+3/4
y+1/2,-x+1/2,-z+1/2
x,y+1/2,-z+1/4
-y,x+1,-z
-x+1/2,y+1/2,z+1/2
-y,-x+1/2,z+1/4
x,-y+1,z
y+1/2,x+1,z+3/4

loop_
_atom_site_label
_atom_site_type_symbol
_atom_site_fract_x
_atom_site_fract_y
_atom_site_fract_z
_atom_site_occupancy
_atom_site_U_iso_or_equiv
Sb1 Sb-3 0 0 0 0.5 0.0
In1 In+3 0 0 0 0.5 0.0
